data_4505064
loop_
_publ_author_name
'Kou, Hui-Zhong'
'Jiang, Yun-Bo'
'Cui, Ai-Li'

_publ_section_title
;
 Two-Dimensional Coordination Polymers Exhibiting Antiferromagnetic
 Gd(III)&#x2212;Cu(II) Coupling
;
_journal_issue 1
_journal_name_full 'Crystal Growth &amp; Design'
_journal_page_first 77
_journal_paper_doi 10.1021/cg049897s
_journal_volume 5
_journal_year 2005
_chemical_formula_sum 'C12 H20 Cl2 Cu2 Gd N2 Na O16'
_chemical_formula_weight 826.52
_chemical_name_systematic
; 
 ? 
;
_space_group_IT_number 14
_symmetry_cell_setting monoclinic
_symmetry_space_group_name_Hall '-P 2yn'
_symmetry_space_group_name_H-M 'P 1 21/n 1'
_atom_sites_solution_hydrogens geom
_atom_sites_solution_primary direct
_atom_sites_solution_secondary difmap
_audit_creation_method SHELXL-97
_cell_angle_alpha 90.00
_cell_angle_beta 112.5440(10)
_cell_angle_gamma 90.00
_cell_formula_units_Z 16
_cell_length_a 16.9052(6)
_cell_length_b 32.5370(10)
_cell_length_c 18.1468(6)
_cell_measurement_reflns_used 7404
_cell_measurement_temperature 293(2)
_cell_volume 9218.8(5)
_computing_structure_refinement 'SHELXL-97 (Sheldrick, 1997)'
_computing_structure_solution 'SHELXS-97 (Sheldrick, 1990)'
_diffrn_ambient_temperature 293(2)
_diffrn_detector_area_resol_mean '15\\times15 microns'
_diffrn_measured_fraction_theta_full 0.998
_diffrn_measured_fraction_theta_max 0.998
_diffrn_measurement_device_type 'CCD area detector'
_diffrn_measurement_method 'phi and omega scans'
_diffrn_radiation_monochromator graphite
_diffrn_radiation_source 'fine-focus sealed tube'
_diffrn_radiation_type MoK\a
_diffrn_radiation_wavelength 0.71073
_diffrn_reflns_av_R_equivalents 0.0494
_diffrn_reflns_av_sigmaI/netI 0.0590
_diffrn_reflns_limit_h_max 14
_diffrn_reflns_limit_h_min -20
_diffrn_reflns_limit_k_max 38
_diffrn_reflns_limit_k_min -36
_diffrn_reflns_limit_l_max 21
_diffrn_reflns_limit_l_min -19
_diffrn_reflns_number 49113
_diffrn_reflns_theta_full 25.00
_diffrn_reflns_theta_max 25.00
_diffrn_reflns_theta_min 1.81
_diffrn_standards_decay_% none
_diffrn_standards_interval_count none
_diffrn_standards_interval_time none
_diffrn_standards_number none
_exptl_absorpt_coefficient_mu 5.006
_exptl_absorpt_correction_T_max 1.112
_exptl_absorpt_correction_T_min 0.853
_exptl_absorpt_correction_type multi-scan
_exptl_absorpt_process_details 'SADABS (Bruker, 2000)'
_exptl_crystal_colour blue
_exptl_crystal_density_diffrn 2.382
_exptl_crystal_density_method 'not measured'
_exptl_crystal_description block
_exptl_crystal_F_000 6416
_exptl_crystal_size_max 0.20
_exptl_crystal_size_mid 0.10
_exptl_crystal_size_min 0.05
_refine_diff_density_max 4.906
_refine_diff_density_min -6.695
_refine_diff_density_rms 0.272
_refine_ls_extinction_method none
_refine_ls_goodness_of_fit_ref 1.066
_refine_ls_hydrogen_treatment mixed
_refine_ls_matrix_type full
_refine_ls_number_parameters 1187
_refine_ls_number_reflns 16213
_refine_ls_number_restraints 0
_refine_ls_restrained_S_all 1.066
_refine_ls_R_factor_all 0.1248
_refine_ls_R_factor_gt 0.0871
_refine_ls_shift/su_max 0.083
_refine_ls_shift/su_mean 0.002
_refine_ls_structure_factor_coef Fsqd
_refine_ls_weighting_details 'calc w=1/[\s^2^(Fo^2^)+(0.0004P)^2^+600.0000P] where P=(Fo^2^+2Fc^2^)/3'
_refine_ls_weighting_scheme calc
_refine_ls_wR_factor_gt 0.1833
_refine_ls_wR_factor_ref 0.2020
_reflns_number_gt 10838
_reflns_number_total 16213
_reflns_threshold_expression >2sigma(I)
_cod_data_source_file cg049897ssi20040322_023716.cif
_cod_data_source_block 3
_cod_depositor_comments
;
The following automatic conversions were performed:

'_symmetry_cell_setting' value 'Monoclinic' changed to 'monoclinic'
according to /home/saulius/struct/CIF-dictionaries/cif_core.dic
dictionary named 'cif_core.dic' version 2.4.1 from 2010-06-29.

Automatic conversion script
Id: cif_fix_values 1715 2011-07-08 13:25:40Z adriana 
;
_cod_original_sg_symbol_H-M P2(1)/n
_cod_database_code 4505064

loop_
_symmetry_equiv_pos_as_xyz
'x, y, z'
'-x+1/2, y+1/2, -z+1/2'
'-x, -y, -z'
'x-1/2, -y-1/2, z-1/2'

loop_
_atom_site_label
_atom_site_type_symbol
_atom_site_fract_x
_atom_site_fract_y
_atom_site_fract_z
_atom_site_U_iso_or_equiv
_atom_site_adp_type
_atom_site_occupancy
_atom_site_symmetry_multiplicity
_atom_site_calc_flag
_atom_site_refinement_flags
Gd1 Gd 0.76068(5) 0.08990(2) 0.23783(4) 0.01878(18) Uani 1 1 d .
Gd2 Gd 0.75682(5) 0.21252(2) -0.24606(4) 0.01972(19) Uani 1 1 d .
Gd3 Gd 0.76389(5) -0.03645(2) 0.72034(4) 0.01515(17) Uani 1 1 d .
Gd4 Gd 0.75437(8) -0.16341(3) 0.22830(8) 0.0634(4) Uani 1 1 d .
Cu5 Cu 0.59318(14) 0.10027(6) -0.54220(11) 0.0241(4) Uani 1 1 d .
Cu6 Cu 0.89589(13) 0.23195(6) -0.41732(11) 0.0203(4) Uani 1 1 d .
Cu7 Cu 0.89763(14) -0.14319(6) 1.02952(12) 0.0266(5) Uani 1 1 d .
Cu3 Cu 0.89475(13) -0.01538(6) 0.54853(12) 0.0233(4) Uani 1 1 d .
Cu2 Cu 0.89357(13) 0.10931(6) 0.06599(11) 0.0221(4) Uani 1 1 d .
Cu8 Cu 0.59495(18) -0.14655(8) 0.4228(2) 0.0686(11) Uani 1 1 d .
Cu1 Cu 0.58914(13) -0.02249(6) -0.05589(12) 0.0214(4) Uani 1 1 d .
Cu4 Cu 0.90372(13) -0.27307(6) 0.53043(13) 0.0254(5) Uani 1 1 d .
Cl3 Cl 0.9122(3) -0.21167(14) 1.0340(3) 0.0426(12) Uani 1 1 d .
Cl6 Cl 0.5726(4) 0.03282(15) -0.5457(3) 0.0473(13) Uani 1 1 d .
Cl4 Cl 0.9258(3) -0.34000(14) 0.5330(3) 0.0394(11) Uani 1 1 d .
Cl7 Cl 0.9101(3) 0.16318(12) -0.4171(3) 0.0314(10) Uani 1 1 d .
Cl5 Cl 0.9049(4) -0.08399(15) 0.5509(3) 0.0468(13) Uani 1 1 d .
Cl2 Cl 0.9037(3) 0.04083(13) 0.0670(3) 0.0331(10) Uani 1 1 d .
Cl8 Cl 0.5763(5) -0.2131(2) 0.4309(7) 0.121(4) Uani 1 1 d .
Cl1 Cl 0.5677(3) -0.08908(13) -0.0434(3) 0.0378(11) Uani 1 1 d .
Na1 Na 0.7417(5) 0.2160(2) 0.2793(4) 0.0387(18) Uani 1 1 d .
Na2 Na 0.7423(5) 0.3418(2) -0.2225(5) 0.0381(18) Uani 1 1 d .
Na3 Na 0.7518(4) 0.0920(2) 0.7586(5) 0.0334(17) Uani 1 1 d .
Na4 Na 0.7619(6) -0.0329(3) 0.2304(8) 0.076(3) Uani 1 1 d .
O83 O 0.6853(8) -0.1391(4) 0.5327(8) 0.038(3) Uani 1 1 d .
O82 O 0.7282(7) -0.0938(3) 0.6289(6) 0.023(2) Uani 1 1 d .
O74 O 0.8196(9) 0.2378(4) -0.5270(7) 0.038(3) Uani 1 1 d .
O62 O 0.6449(18) 0.0992(5) -0.6262(17) 0.127(12) Uani 1 1 d .
O40 O 1.0224(9) -0.2558(4) 0.6079(9) 0.043(3) Uani 1 1 d .
N6 N 0.6151(9) 0.1606(4) -0.5447(7) 0.022(3) Uani 1 1 d .
N8 N 0.6102(10) -0.0852(4) 0.4172(8) 0.028(3) Uani 1 1 d .
O42 O 0.8682(8) -0.2644(4) 0.4113(7) 0.032(3) Uani 1 1 d .
O44 O 0.8201(8) -0.2751(3) 0.5875(8) 0.031(3) Uani 1 1 d .
O31 O 0.8031(9) -0.0896(4) 0.8175(7) 0.044(4) Uani 1 1 d .
O34 O 0.8075(10) -0.1395(6) 1.0845(10) 0.068(6) Uani 1 1 d .
O20 O 0.8190(7) 0.1169(3) -0.0489(6) 0.020(2) Uiso 1 1 d .
N3 N 0.8823(8) -0.0821(4) 1.0312(7) 0.018(3) Uiso 1 1 d .
O32 O 1.0167(8) -0.1283(4) 1.1158(8) 0.038(3) Uani 1 1 d .
O22 O 0.9978(9) 0.1163(4) 0.1592(8) 0.044(4) Uani 1 1 d .
N4 N 0.8827(9) -0.2123(4) 0.5298(8) 0.023(3) Uani 1 1 d .
O53 O 0.8389(11) -0.0091(4) 0.4316(9) 0.064(5) Uani 1 1 d .
O25 O 0.8057(7) 0.1169(3) 0.1306(6) 0.023(2) Uiso 1 1 d .
O52 O 0.7958(8) 0.0357(4) 0.3338(7) 0.035(3) Uani 1 1 d .
C31 C 0.8270(13) -0.0996(5) 0.8873(11) 0.036(5) Uani 1 1 d .
C21 C 0.8236(11) 0.1513(5) -0.0747(10) 0.024(4) Uani 1 1 d .
O1 O 0.7238(8) 0.0321(4) 0.1493(7) 0.031(3) Uani 1 1 d .
O30 O 0.8563(12) -0.1359(4) 0.9153(8) 0.064(5) Uani 1 1 d .
O56 O 0.8066(8) -0.0095(4) 0.6080(7) 0.028(3) Uiso 1 1 d .
C72 C 0.9745(12) 0.3081(6) -0.3607(11) 0.037(5) Uani 1 1 d .
H72A H 1.0054 0.3196 -0.3913 0.044 Uiso 1 1 calc R
H72B H 0.9667 0.3300 -0.3279 0.044 Uiso 1 1 calc R
O71 O 0.7632(7) 0.2862(3) -0.2958(7) 0.025(3) Uani 1 1 d .
O54 O 0.7844(8) 0.0384(4) 0.6868(7) 0.035(3) Uani 1 1 d .
O70 O 0.8084(7) 0.2368(3) -0.3513(6) 0.022(2) Uani 1 1 d .
C75 C 0.7973(9) 0.2749(4) -0.3429(8) 0.015(3) Uani 1 1 d .
C51 C 0.8254(11) 0.0255(6) 0.4055(11) 0.034(5) Uani 1 1 d .
O51 O 1.0068(9) -0.0044(5) 0.6371(10) 0.056(4) Uani 1 1 d .
O200 O 0.8930(8) 0.0553(4) 0.2428(8) 0.036(3) Uani 1 1 d .
O60 O 0.6587(15) 0.1081(5) -0.4269(8) 0.094(8) Uani 1 1 d .
C42 C 0.9655(9) -0.1919(5) 0.5469(9) 0.021(3) Uani 1 1 d .
H42A H 0.9651 -0.1651 0.5701 0.025 Uiso 1 1 calc R
H42B H 0.9739 -0.1879 0.4974 0.025 Uiso 1 1 calc R
O64 O 0.4685(7) 0.1178(4) -0.6041(7) 0.032(3) Uani 1 1 d .
O2 O 0.6804(7) -0.0159(3) 0.0544(7) 0.027(3) Uani 1 1 d .
O203 O 0.8892(8) 0.1187(4) 0.3381(8) 0.038(3) Uani 1 1 d .
N1 N 0.6158(9) 0.0361(4) -0.0650(8) 0.021(3) Uiso 1 1 d .
O103 O 0.6260(8) 0.2388(4) -0.3516(7) 0.039(3) Uani 1 1 d .
O202 O 0.6273(9) 0.1195(4) 0.1388(8) 0.041(3) Uani 1 1 d .
C25 C 0.8011(11) 0.1542(5) 0.1450(12) 0.031(4) Uani 1 1 d .
C83 C 0.6865(11) -0.1045(5) 0.5578(10) 0.024(4) Uiso 1 1 d .
O80 O 0.668(2) -0.1456(7) 0.3419(10) 0.145(14) Uani 1 1 d .
O304 O 0.8986(8) -0.0658(4) 0.7226(7) 0.033(3) Uani 1 1 d .
C61 C 0.6793(12) 0.1440(6) -0.4039(11) 0.034(4) Uani 1 1 d .
O102 O 0.8859(8) 0.2444(4) -0.1573(7) 0.034(3) Uani 1 1 d .
O41 O 1.1057(9) -0.1998(4) 0.6468(8) 0.047(4) Uani 1 1 d .
C80 C 0.5287(14) -0.0664(6) 0.3631(13) 0.049(6) Uani 1 1 d .
H80A H 0.5389 -0.0498 0.3233 0.059 Uiso 1 1 calc R
H80B H 0.5062 -0.0487 0.3934 0.059 Uiso 1 1 calc R
O21 O 0.7904(8) 0.1607(3) -0.1462(7) 0.029(3) Uani 1 1 d .
O24 O 0.7776(9) 0.1669(4) 0.1986(7) 0.037(3) Uani 1 1 d .
O303 O 0.6326(7) -0.0050(4) 0.6274(7) 0.031(3) Uani 1 1 d .
C2 C 0.6868(10) 0.0223(5) 0.0784(10) 0.025(4) Uani 1 1 d .
C71 C 0.8175(12) 0.2749(6) -0.5583(11) 0.035(5) Uani 1 1 d .
C55 C 0.8078(12) 0.0287(5) 0.6328(9) 0.029(4) Uani 1 1 d .
O104 O 0.8843(8) 0.1732(4) -0.2422(7) 0.037(3) Uani 1 1 d .
C43 C 1.0372(10) -0.2166(5) 0.6025(9) 0.020(3) Uiso 1 1 d .
N5 N 0.8867(9) 0.0473(4) 0.5482(8) 0.023(3) Uiso 1 1 d .
C41 C 0.8338(10) -0.2317(6) 0.3902(9) 0.026(4) Uani 1 1 d .
O43 O 0.8025(10) -0.2196(4) 0.3169(7) 0.042(4) Uani 1 1 d .
C85 C 0.686(2) -0.1166(13) 0.341(2) 0.090(10) Uiso 1 1 d .
N7 N 0.8897(8) 0.2950(4) -0.4168(8) 0.023(3) Uani 1 1 d .
C24 C 0.8162(11) 0.1839(5) 0.0868(11) 0.027(4) Uani 1 1 d .
H24A H 0.7652 0.1849 0.0381 0.032 Uiso 1 1 calc R
H24B H 0.8260 0.2112 0.1099 0.032 Uiso 1 1 calc R
O73 O 1.0933(8) 0.2856(4) -0.2521(7) 0.036(3) Uani 1 1 d .
C74 C 0.8181(15) 0.3062(6) -0.3935(13) 0.040(5) Uani 1 1 d .
H74A H 0.7675 0.3106 -0.4415 0.049 Uiso 1 1 calc R
H74B H 0.8317 0.3320 -0.3645 0.049 Uiso 1 1 calc R
O72 O 0.9997(7) 0.2386(4) -0.3238(6) 0.026(3) Uani 1 1 d .
O100 O 0.6247(8) 0.1884(4) -0.2341(8) 0.041(3) Uani 1 1 d .
O300 O 0.6376(9) -0.0691(5) 0.7241(8) 0.043(4) Uani 1 1 d .
O400 O 0.8862(10) -0.1882(5) 0.2156(9) 0.061(5) Uani 1 1 d .
O61 O 0.7129(9) 0.1537(4) -0.3324(7) 0.043(4) Uani 1 1 d .
C63 C 0.6828(11) 0.1325(6) -0.6330(10) 0.028(4) Uani 1 1 d .
C73 C 1.0282(10) 0.2764(5) -0.3078(9) 0.020(3) Uiso 1 1 d .
N2 N 0.8910(9) 0.1715(4) 0.0672(7) 0.023(3) Uani 1 1 d .
O23 O 1.0876(9) 0.1620(5) 0.2376(10) 0.058(4) Uani 1 1 d .
C20 C 0.8767(9) 0.1844(5) -0.0166(9) 0.020(3) Uani 1 1 d .
H20A H 0.9313 0.1878 -0.0218 0.024 Uiso 1 1 calc R
H20B H 0.8466 0.2105 -0.0287 0.024 Uiso 1 1 calc R
C60 C 0.6560(18) 0.1751(8) -0.4665(15) 0.064(7) Uiso 1 1 d .
H60A H 0.6188 0.1950 -0.4562 0.077 Uiso 1 1 calc R
H60B H 0.7077 0.1894 -0.4629 0.077 Uiso 1 1 calc R
O404 O 0.8850(10) -0.1372(5) 0.3372(13) 0.081(7) Uani 1 1 d .
C50 C 0.836(2) 0.0575(10) 0.4658(18) 0.084(9) Uiso 1 1 d .
H50A H 0.8623 0.0813 0.4518 0.101 Uiso 1 1 calc R
H50B H 0.7798 0.0658 0.4622 0.101 Uiso 1 1 calc R
O302 O 0.8897(8) -0.0093(4) 0.8310(8) 0.038(3) Uani 1 1 d .
O403 O 0.6195(11) -0.1336(5) 0.1382(12) 0.079(6) Uani 1 1 d .
C84 C 0.6798(15) -0.0796(11) 0.3873(13) 0.085(11) Uani 1 1 d .
H84A H 0.6683 -0.0555 0.3534 0.102 Uiso 1 1 calc R
H84B H 0.7338 -0.0755 0.4320 0.102 Uiso 1 1 calc R
C23 C 1.0236(13) 0.1525(7) 0.1773(12) 0.044(5) Uani 1 1 d .
C40 C 0.8190(11) -0.2038(5) 0.4501(10) 0.031(4) Uani 1 1 d .
H40E H 0.8232 -0.1754 0.4362 0.038 Uiso 1 1 calc R
H40F H 0.7619 -0.2083 0.4493 0.038 Uiso 1 1 calc R
O81 O 0.7313(18) -0.1045(9) 0.2974(16) 0.118(8) Uiso 1 1 d .
O84 O 0.3955(9) -0.0886(5) 0.2673(11) 0.064(5) Uani 1 1 d .
O405 O 0.6319(11) -0.2030(5) 0.2324(9) 0.066(5) Uani 1 1 d .
C1 C 0.6381(10) 0.0543(5) 0.0178(10) 0.024(4) Uani 1 1 d .
H1A H 0.6729 0.0788 0.0241 0.029 Uiso 1 1 calc R
H1B H 0.5862 0.0619 0.0254 0.029 Uiso 1 1 calc R
C22 C 0.9736(11) 0.1871(5) 0.1232(12) 0.037(5) Uani 1 1 d .
H22A H 0.9642 0.2090 0.1552 0.044 Uiso 1 1 calc R
H22B H 1.0061 0.1982 0.0939 0.044 Uiso 1 1 calc R
C35 C 0.8105(11) -0.1061(8) 1.1178(12) 0.040(5) Uani 1 1 d .
C32 C 0.9711(11) -0.0658(5) 1.0482(11) 0.028(4) Uani 1 1 d .
H32A H 0.9741 -0.0369 1.0622 0.034 Uiso 1 1 calc R
H32B H 0.9849 -0.0687 1.0013 0.034 Uiso 1 1 calc R
C64 C 0.5414(18) 0.1825(9) -0.6044(17) 0.074(8) Uiso 1 1 d .
H64A H 0.5517 0.1868 -0.6529 0.089 Uiso 1 1 calc R
H64B H 0.5340 0.2091 -0.5838 0.089 Uiso 1 1 calc R
C81 C 0.4632(15) -0.1003(8) 0.3219(18) 0.070(8) Uani 1 1 d .
O4 O 0.4695(9) -0.0080(4) -0.1225(11) 0.055(4) Uani 1 1 d .
C33 C 1.0353(10) -0.0908(5) 1.1185(10) 0.022(3) Uani 1 1 d .
C70 C 0.8712(11) 0.3070(5) -0.4998(11) 0.028(4) Uani 1 1 d .
H70A H 0.9247 0.3108 -0.5071 0.033 Uiso 1 1 calc R
H70B H 0.8409 0.3330 -0.5108 0.033 Uiso 1 1 calc R
C53 C 1.0284(14) 0.0322(8) 0.648(3) 0.13(2) Uani 1 1 d .
C82 C 0.6404(13) -0.0718(5) 0.5005(9) 0.031(4) Uani 1 1 d .
H82A H 0.5918 -0.0628 0.5121 0.037 Uiso 1 1 calc R
H82B H 0.6783 -0.0484 0.5077 0.037 Uiso 1 1 calc R
C52 C 0.972(2) 0.0606(11) 0.561(2) 0.096(10) Uiso 1 1 d .
H52A H 0.9786 0.0900 0.5709 0.115 Uiso 1 1 calc R
H52B H 0.9880 0.0533 0.5174 0.115 Uiso 1 1 calc R
C54 C 0.8473(15) 0.0611(7) 0.5966(14) 0.052(6) Uiso 1 1 d .
H54A H 0.8025 0.0801 0.5662 0.063 Uiso 1 1 calc R
H54B H 0.8890 0.0766 0.6399 0.063 Uiso 1 1 calc R
C44 C 0.8527(10) -0.2031(5) 0.5948(9) 0.022(3) Uani 1 1 d .
H44A H 0.8104 -0.1813 0.5781 0.026 Uiso 1 1 calc R
H44B H 0.9005 -0.1937 0.6416 0.026 Uiso 1 1 calc R
O33 O 1.1006(7) -0.0743(4) 1.1601(8) 0.033(3) Uani 1 1 d .
O50 O 1.0960(12) 0.0458(8) 0.699(2) 0.187(19) Uani 1 1 d .
C62 C 0.673(2) 0.1655(7) -0.5882(16) 0.078(10) Uani 1 1 d .
H62A H 0.6532 0.1889 -0.6238 0.094 Uiso 1 1 calc R
H62B H 0.7296 0.1725 -0.5493 0.094 Uiso 1 1 calc R
C4 C 0.4584(14) 0.0294(7) -0.1516(18) 0.059(7) Uani 1 1 d .
O85 O 0.4806(12) -0.1361(6) 0.3426(19) 0.157(15) Uani 1 1 d .
C3 C 0.5344(12) 0.0545(6) -0.1240(11) 0.032(4) Uiso 1 1 d .
H3A H 0.5220 0.0790 -0.1000 0.038 Uiso 1 1 calc R
H3B H 0.5454 0.0632 -0.1703 0.038 Uiso 1 1 calc R
C30 C 0.8229(11) -0.0692(5) 0.9486(9) 0.022(3) Uiso 1 1 d .
H30E H 0.8391 -0.0421 0.9368 0.027 Uiso 1 1 calc R
H30F H 0.7647 -0.0676 0.9464 0.027 Uiso 1 1 calc R
C34 C 0.8514(13) -0.0710(6) 1.0948(11) 0.035(5) Uani 1 1 d .
H34A H 0.8994 -0.0615 1.1413 0.042 Uiso 1 1 calc R
H34B H 0.8106 -0.0487 1.0763 0.042 Uiso 1 1 calc R
O3 O 0.3925(11) 0.0409(6) -0.1955(17) 0.118(10) Uani 1 1 d .
O5 O 0.6352(8) -0.0258(4) -0.1519(8) 0.032(3) Uani 1 1 d .
O65 O 0.3909(8) 0.1734(4) -0.6592(9) 0.046(4) Uani 1 1 d .
O209 O 0.6286(9) 0.0595(5) 0.2409(9) 0.047(4) Uani 1 1 d .
C45 C 0.8131(11) -0.2415(5) 0.6162(10) 0.025(4) Uiso 1 1 d .
C65 C 0.4577(11) 0.1552(6) -0.6230(11) 0.029(4) Uani 1 1 d .
C5 C 0.6875(10) 0.0389(5) -0.0910(11) 0.027(4) Uani 1 1 d .
H5A H 0.7411 0.0361 -0.0454 0.033 Uiso 1 1 calc R
H5B H 0.6870 0.0655 -0.1152 0.033 Uiso 1 1 calc R
O6 O 0.7242(7) 0.0065(3) -0.1931(6) 0.023(2) Uiso 1 1 d .
C6 C 0.6801(11) 0.0045(5) -0.1523(9) 0.025(4) Uani 1 1 d .
O35 O 0.7838(10) -0.0992(5) 1.1736(9) 0.051(4) Uiso 1 1 d .
O45 O 0.7764(7) -0.2376(3) 0.6631(6) 0.022(2) Uiso 1 1 d .
O75 O 0.7826(9) 0.2821(5) -0.6295(8) 0.051(4) Uani 1 1 d .
O63 O 0.7223(9) 0.1376(4) -0.6785(8) 0.041(3) Uani 1 1 d .

loop_
_atom_site_aniso_label
_atom_site_aniso_U_11
_atom_site_aniso_U_22
_atom_site_aniso_U_33
_atom_site_aniso_U_23
_atom_site_aniso_U_13
_atom_site_aniso_U_12
Gd1 0.0217(4) 0.0188(4) 0.0168(4) 0.0024(3) 0.0084(3) -0.0036(3)
Gd2 0.0189(4) 0.0189(4) 0.0181(4) -0.0009(3) 0.0034(3) 0.0015(3)
Gd3 0.0171(4) 0.0201(4) 0.0117(3) 0.0021(3) 0.0094(3) 0.0006(3)
Gd4 0.0429(7) 0.0188(5) 0.0785(8) 0.0110(5) -0.0323(6) -0.0080(4)
Cu5 0.0304(12) 0.0229(11) 0.0156(9) 0.0030(8) 0.0052(8) 0.0000(9)
Cu6 0.0206(10) 0.0180(10) 0.0267(10) -0.0061(8) 0.0139(9) 0.0017(8)
Cu7 0.0294(12) 0.0175(10) 0.0248(10) 0.0053(8) 0.0012(9) -0.0008(9)
Cu3 0.0227(11) 0.0165(10) 0.0307(11) 0.0046(8) 0.0104(9) 0.0025(8)
Cu2 0.0223(11) 0.0206(10) 0.0199(9) 0.0058(8) 0.0044(8) -0.0001(8)
Cu8 0.0357(15) 0.0253(14) 0.097(2) -0.0310(14) -0.0273(15) 0.0075(11)
Cu1 0.0184(10) 0.0166(10) 0.0285(10) 0.0006(8) 0.0082(8) -0.0023(8)
Cu4 0.0193(11) 0.0197(11) 0.0388(12) -0.0021(9) 0.0128(9) 0.0021(8)
Cl3 0.041(3) 0.019(2) 0.052(3) 0.008(2) 0.000(2) -0.0019(19)
Cl6 0.058(3) 0.022(2) 0.046(3) 0.000(2) 0.002(2) 0.000(2)
Cl4 0.036(3) 0.022(2) 0.065(3) -0.007(2) 0.025(2) 0.0036(19)
Cl7 0.039(3) 0.015(2) 0.042(2) 0.0000(17) 0.017(2) 0.0029(17)
Cl5 0.054(3) 0.019(2) 0.063(3) -0.001(2) 0.018(3) 0.008(2)
Cl2 0.034(2) 0.023(2) 0.038(2) 0.0063(18) 0.009(2) 0.0035(18)
Cl8 0.046(4) 0.028(3) 0.215(10) -0.020(5) -0.035(5) -0.003(3)
Cl1 0.039(3) 0.017(2) 0.054(3) 0.0085(19) 0.013(2) -0.0047(18)
Na1 0.038(5) 0.036(4) 0.034(4) 0.000(3) 0.005(3) 0.012(3)
Na2 0.026(4) 0.036(4) 0.048(4) -0.021(3) 0.008(3) 0.001(3)
Na3 0.011(3) 0.037(4) 0.052(4) -0.011(3) 0.012(3) 0.001(3)
Na4 0.030(5) 0.038(5) 0.134(10) -0.001(6) 0.004(6) 0.013(4)
O83 0.024(7) 0.022(7) 0.058(8) 0.006(6) 0.004(6) 0.003(5)
O82 0.024(6) 0.023(6) 0.024(6) 0.001(5) 0.012(5) -0.001(5)
O74 0.041(8) 0.030(7) 0.027(6) -0.001(5) -0.003(6) -0.004(6)
O62 0.22(3) 0.036(10) 0.24(3) -0.026(14) 0.22(3) -0.012(13)
O40 0.030(8) 0.030(8) 0.061(9) 0.001(6) 0.008(7) -0.001(6)
N6 0.026(8) 0.025(8) 0.019(7) -0.006(5) 0.012(6) 0.005(6)
N8 0.031(8) 0.024(8) 0.023(7) -0.007(6) 0.004(6) 0.001(6)
O42 0.047(8) 0.026(7) 0.026(6) -0.002(5) 0.019(6) 0.020(6)
O44 0.038(7) 0.018(6) 0.051(8) -0.013(5) 0.034(6) 0.003(5)
O31 0.052(9) 0.050(9) 0.022(7) 0.003(6) 0.005(6) -0.008(7)
O34 0.041(9) 0.072(13) 0.066(11) 0.052(10) -0.008(8) -0.031(9)
O32 0.029(7) 0.017(7) 0.042(7) 0.010(5) -0.015(6) 0.002(5)
O22 0.038(8) 0.029(8) 0.043(8) 0.015(6) -0.011(6) 0.009(6)
N4 0.018(7) 0.025(8) 0.021(7) -0.006(6) 0.003(6) 0.007(6)
O53 0.078(12) 0.023(8) 0.060(10) 0.011(7) -0.009(9) -0.011(7)
O52 0.032(7) 0.037(8) 0.035(7) 0.018(6) 0.014(6) 0.004(6)
C31 0.054(13) 0.008(8) 0.031(10) 0.012(7) 0.001(9) 0.003(8)
C21 0.022(9) 0.021(9) 0.033(9) -0.007(7) 0.014(8) 0.000(7)
O1 0.024(7) 0.034(7) 0.029(6) -0.008(5) 0.005(5) -0.003(5)
O30 0.108(14) 0.024(8) 0.029(7) 0.002(6) -0.007(8) 0.011(8)
C72 0.030(10) 0.032(11) 0.029(9) 0.013(8) -0.011(8) -0.016(8)
O71 0.029(7) 0.007(5) 0.035(6) -0.002(5) 0.009(5) 0.008(5)
O54 0.043(8) 0.041(8) 0.024(6) -0.005(6) 0.016(6) 0.008(6)
O70 0.024(6) 0.023(6) 0.027(6) 0.004(5) 0.020(5) 0.006(5)
C75 0.010(7) 0.015(8) 0.019(7) -0.013(6) 0.004(6) 0.000(6)
C51 0.019(9) 0.046(12) 0.039(10) 0.027(9) 0.015(8) -0.006(8)
O51 0.027(8) 0.038(9) 0.075(11) -0.017(8) -0.013(7) 0.002(6)
O200 0.027(7) 0.044(8) 0.039(7) 0.002(6) 0.014(6) 0.004(6)
O60 0.17(2) 0.035(10) 0.016(7) -0.003(6) -0.031(9) 0.004(11)
C42 0.011(8) 0.021(8) 0.026(8) 0.006(6) 0.001(6) 0.002(6)
O64 0.015(6) 0.020(7) 0.043(7) 0.007(5) -0.010(5) -0.002(5)
O2 0.022(6) 0.012(6) 0.042(7) -0.004(5) 0.006(5) 0.005(5)
O203 0.016(6) 0.046(8) 0.046(8) -0.014(6) 0.006(6) -0.004(6)
O103 0.025(7) 0.057(9) 0.032(7) 0.016(6) 0.008(6) 0.016(6)
O202 0.039(8) 0.032(8) 0.045(8) 0.004(6) 0.009(7) 0.003(6)
C25 0.014(9) 0.017(9) 0.056(12) 0.016(8) 0.005(8) 0.001(7)
O80 0.28(4) 0.080(16) 0.024(9) -0.008(9) 0.004(14) 0.12(2)
O304 0.024(7) 0.030(7) 0.039(7) 0.006(5) 0.007(6) 0.006(5)
C61 0.032(10) 0.025(10) 0.041(11) 0.003(8) 0.010(9) -0.004(8)
O102 0.035(8) 0.020(6) 0.036(7) 0.003(5) 0.002(6) -0.010(5)
O41 0.032(8) 0.040(9) 0.050(8) -0.012(7) -0.004(7) -0.001(6)
C80 0.053(14) 0.027(11) 0.054(13) 0.017(9) 0.005(11) -0.004(10)
O21 0.045(8) 0.020(6) 0.026(6) 0.003(5) 0.018(6) -0.003(5)
O24 0.044(8) 0.040(8) 0.035(7) 0.002(6) 0.024(6) -0.021(6)
O303 0.019(6) 0.047(8) 0.030(6) 0.005(6) 0.011(5) 0.010(5)
C2 0.011(8) 0.029(9) 0.033(9) -0.006(7) 0.007(7) -0.004(7)
C71 0.026(10) 0.027(10) 0.037(11) -0.015(8) -0.004(8) 0.013(8)
C55 0.035(10) 0.029(10) 0.018(8) 0.000(7) 0.004(8) 0.002(8)
O104 0.032(7) 0.052(9) 0.030(7) 0.006(6) 0.016(6) 0.022(6)
C41 0.006(7) 0.055(12) 0.018(8) -0.010(8) 0.006(6) 0.006(8)
O43 0.061(10) 0.030(7) 0.028(7) 0.003(6) 0.011(7) 0.024(7)
N7 0.013(7) 0.027(8) 0.031(7) -0.002(6) 0.010(6) 0.002(6)
C24 0.019(9) 0.020(9) 0.049(11) 0.012(8) 0.020(8) 0.002(7)
O73 0.030(7) 0.048(8) 0.022(6) -0.017(6) 0.001(5) 0.008(6)
C74 0.064(14) 0.019(10) 0.054(12) -0.008(8) 0.039(11) 0.007(9)
O72 0.024(6) 0.028(7) 0.025(6) 0.006(5) 0.007(5) 0.000(5)
O100 0.026(7) 0.032(8) 0.055(8) 0.005(6) 0.005(6) -0.009(6)
O300 0.045(8) 0.061(10) 0.036(7) -0.024(7) 0.031(7) -0.031(7)
O400 0.048(10) 0.060(11) 0.054(9) 0.026(8) -0.005(8) -0.003(8)
O61 0.049(9) 0.034(8) 0.021(6) 0.004(5) -0.013(6) 0.013(6)
C63 0.029(10) 0.038(11) 0.027(9) 0.000(7) 0.021(8) 0.011(8)
N2 0.025(8) 0.023(7) 0.017(6) 0.008(5) 0.004(6) 0.001(6)
O23 0.030(8) 0.052(10) 0.069(10) -0.017(8) -0.007(8) 0.005(7)
C20 0.004(7) 0.023(8) 0.028(8) 0.003(7) 0.002(6) -0.006(6)
O404 0.021(8) 0.052(11) 0.130(16) -0.040(11) -0.017(9) 0.006(7)
O302 0.034(8) 0.018(7) 0.045(8) 0.004(5) -0.002(6) -0.001(5)
O403 0.045(10) 0.036(9) 0.103(14) 0.010(9) -0.031(10) -0.003(8)
C84 0.039(14) 0.19(3) 0.026(11) -0.046(16) 0.011(10) -0.039(18)
C23 0.026(11) 0.048(13) 0.045(12) -0.007(10) -0.002(9) -0.004(9)
C40 0.018(9) 0.026(10) 0.030(9) -0.004(7) -0.014(7) 0.013(7)
O84 0.016(7) 0.055(11) 0.096(13) 0.019(9) -0.007(8) 0.002(7)
O405 0.073(12) 0.047(10) 0.054(10) -0.019(8) -0.003(9) -0.018(9)
C1 0.018(8) 0.012(8) 0.044(10) -0.005(7) 0.014(8) 0.009(6)
C22 0.023(10) 0.019(9) 0.060(13) -0.005(8) 0.007(9) 0.001(7)
C35 0.011(9) 0.066(16) 0.043(11) 0.033(11) 0.010(8) 0.002(9)
C32 0.021(9) 0.016(9) 0.049(11) 0.005(7) 0.015(8) -0.001(7)
C81 0.031(13) 0.040(14) 0.11(2) 0.011(14) -0.003(14) 0.002(10)
O4 0.024(8) 0.032(8) 0.107(13) 0.016(8) 0.024(8) -0.001(6)
C33 0.014(8) 0.020(9) 0.035(9) 0.001(7) 0.012(7) 0.004(6)
C70 0.027(10) 0.019(9) 0.044(10) -0.009(7) 0.021(8) -0.006(7)
C53 0.011(11) 0.041(16) 0.29(5) -0.07(2) -0.016(19) 0.013(10)
C82 0.045(12) 0.022(9) 0.018(8) -0.013(7) 0.004(8) -0.002(8)
C44 0.013(8) 0.032(9) 0.025(8) -0.009(7) 0.013(7) -0.006(7)
O33 0.013(6) 0.017(6) 0.054(8) -0.005(6) -0.004(6) 0.003(5)
O50 0.023(10) 0.12(2) 0.33(4) -0.16(3) -0.029(16) 0.014(11)
C62 0.16(3) 0.042(14) 0.077(17) -0.014(12) 0.10(2) -0.043(16)
C4 0.029(12) 0.029(12) 0.12(2) 0.015(13) 0.027(14) 0.002(9)
O85 0.051(12) 0.030(11) 0.26(3) -0.020(14) -0.088(16) 0.004(9)
C34 0.050(12) 0.028(10) 0.036(10) 0.022(8) 0.028(9) 0.019(9)
O3 0.028(10) 0.073(14) 0.20(3) 0.067(16) -0.017(13) -0.009(9)
O5 0.030(7) 0.029(7) 0.051(8) -0.015(6) 0.029(6) -0.024(5)
O65 0.017(7) 0.027(7) 0.081(11) 0.011(7) 0.005(7) 0.000(6)
O209 0.037(8) 0.053(9) 0.054(9) -0.001(7) 0.019(7) -0.012(7)
C65 0.014(9) 0.028(10) 0.042(10) 0.001(8) 0.007(8) 0.002(7)
C5 0.007(7) 0.022(9) 0.049(10) -0.016(8) 0.007(7) -0.006(6)
C6 0.022(9) 0.026(9) 0.015(7) -0.012(7) -0.006(7) 0.005(7)
O75 0.037(8) 0.048(9) 0.042(8) -0.015(7) -0.013(7) 0.016(7)
O63 0.045(8) 0.052(9) 0.033(7) -0.003(6) 0.023(7) 0.003(7)

loop_
_atom_type_symbol
_atom_type_description
_atom_type_scat_dispersion_real
_atom_type_scat_dispersion_imag
_atom_type_scat_source
C C 0.0033 0.0016 'International Tables Vol C Tables 4.2.6.8 and 6.1.1.4'
H H 0.0000 0.0000 'International Tables Vol C Tables 4.2.6.8 and 6.1.1.4'
N N 0.0061 0.0033 'International Tables Vol C Tables 4.2.6.8 and 6.1.1.4'
O O 0.0106 0.0060 'International Tables Vol C Tables 4.2.6.8 and 6.1.1.4'
Gd Gd -0.1653 3.9035 'International Tables Vol C Tables 4.2.6.8 and 6.1.1.4'
Cu Cu 0.3201 1.2651 'International Tables Vol C Tables 4.2.6.8 and 6.1.1.4'
Cl Cl 0.1484 0.1585 'International Tables Vol C Tables 4.2.6.8 and 6.1.1.4'
Na Na 0.0362 0.0249 'International Tables Vol C Tables 4.2.6.8 and 6.1.1.4'

loop_
_geom_angle_atom_site_label_1
_geom_angle_atom_site_label_2
_geom_angle_atom_site_label_3
_geom_angle
_geom_angle_site_symmetry_1
_geom_angle_site_symmetry_3
O52 Gd1 O1 80.6(4) . .
O52 Gd1 O203 80.7(5) . .
O1 Gd1 O203 137.3(4) . .
O52 Gd1 O63 93.8(5) . 1_556
O1 Gd1 O63 149.1(4) . 1_556
O203 Gd1 O63 70.2(4) . 1_556
O52 Gd1 O209 70.2(5) . .
O1 Gd1 O209 72.2(5) . .
O203 Gd1 O209 134.2(5) . .
O63 Gd1 O209 77.3(5) 1_556 .
O52 Gd1 O200 70.7(4) . .
O1 Gd1 O200 70.5(4) . .
O203 Gd1 O200 67.1(4) . .
O63 Gd1 O200 136.3(5) 1_556 .
O209 Gd1 O200 129.2(5) . .
O52 Gd1 O202 135.9(4) . .
O1 Gd1 O202 83.6(4) . .
O203 Gd1 O202 134.3(4) . .
O63 Gd1 O202 79.5(5) 1_556 .
O209 Gd1 O202 65.8(5) . .
O200 Gd1 O202 139.7(4) . .
O52 Gd1 O25 139.6(4) . .
O1 Gd1 O25 80.4(4) . .
O203 Gd1 O25 89.8(4) . .
O63 Gd1 O25 119.7(4) 1_556 .
O209 Gd1 O25 135.0(4) . .
O200 Gd1 O25 69.4(4) . .
O202 Gd1 O25 76.3(4) . .
O52 Gd1 O24 150.7(4) . .
O1 Gd1 O24 126.1(4) . .
O203 Gd1 O24 71.2(4) . .
O63 Gd1 O24 69.3(4) 1_556 .
O209 Gd1 O24 125.3(5) . .
O200 Gd1 O24 104.5(4) . .
O202 Gd1 O24 66.4(4) . .
O25 Gd1 O24 50.5(4) . .
O52 Gd1 C25 154.2(4) . .
O1 Gd1 C25 103.5(5) . .
O203 Gd1 C25 79.4(5) . .
O63 Gd1 C25 94.6(5) 1_556 .
O209 Gd1 C25 135.6(5) . .
O200 Gd1 C25 86.5(5) . .
O202 Gd1 C25 69.7(5) . .
O25 Gd1 C25 25.1(5) . .
O24 Gd1 C25 25.4(5) . .
O52 Gd1 Na4 44.3(4) . .
O1 Gd1 Na4 36.5(3) . .
O203 Gd1 Na4 113.4(4) . .
O63 Gd1 Na4 131.8(4) 1_556 .
O209 Gd1 Na4 67.4(4) . .
O200 Gd1 Na4 62.0(3) . .
O202 Gd1 Na4 112.3(3) . .
O25 Gd1 Na4 108.5(3) . .
O24 Gd1 Na4 158.9(3) . .
C25 Gd1 Na4 133.6(4) . .
O21 Gd2 O102 84.6(4) . .
O21 Gd2 O61 81.7(4) . .
O102 Gd2 O61 139.2(5) . .
O21 Gd2 O45 92.6(4) . 2_655
O102 Gd2 O45 70.2(4) . 2_655
O61 Gd2 O45 148.4(4) . 2_655
O21 Gd2 O100 70.5(4) . .
O102 Gd2 O100 134.8(5) . .
O61 Gd2 O100 74.9(5) . .
O45 Gd2 O100 73.9(4) 2_655 .
O21 Gd2 O103 136.1(4) . .
O102 Gd2 O103 133.5(5) . .
O61 Gd2 O103 78.9(4) . .
O45 Gd2 O103 84.1(4) 2_655 .
O100 Gd2 O103 66.6(4) . .
O21 Gd2 O104 70.3(4) . .
O102 Gd2 O104 69.3(5) . .
O61 Gd2 O104 69.9(5) . .
O45 Gd2 O104 137.2(4) 2_655 .
O100 Gd2 O104 130.0(5) . .
O103 Gd2 O104 135.5(4) . .
O21 Gd2 O70 138.7(4) . .
O102 Gd2 O70 83.2(4) . .
O61 Gd2 O70 82.3(4) . .
O45 Gd2 O70 119.5(4) 2_655 .
O100 Gd2 O70 139.5(4) . .
O103 Gd2 O70 76.7(4) . .
O104 Gd2 O70 68.5(4) . .
O21 Gd2 O71 153.6(4) . .
O102 Gd2 O71 71.5(4) . .
O61 Gd2 O71 123.8(4) . .
O45 Gd2 O71 69.2(4) 2_655 .
O100 Gd2 O71 119.3(4) . .
O103 Gd2 O71 63.2(4) . .
O104 Gd2 O71 109.7(4) . .
O70 Gd2 O71 50.8(3) . .
O21 Gd2 C75 154.8(4) . .
O102 Gd2 C75 75.0(4) . .
O61 Gd2 C75 104.2(4) . .
O45 Gd2 C75 94.2(4) 2_655 .
O100 Gd2 C75 134.7(4) . .
O103 Gd2 C75 68.9(4) . .
O104 Gd2 C75 88.5(4) . .
O70 Gd2 C75 25.5(4) . .
O71 Gd2 C75 25.3(4) . .
O21 Gd2 Na3 43.7(3) . 1_554
O102 Gd2 Na3 116.1(3) . 1_554
O61 Gd2 Na3 38.2(3) . 1_554
O45 Gd2 Na3 130.1(3) 2_655 1_554
O100 Gd2 Na3 69.6(3) . 1_554
O103 Gd2 Na3 110.1(4) . 1_554
O104 Gd2 Na3 60.7(3) . 1_554
O70 Gd2 Na3 110.3(3) . 1_554
O71 Gd2 Na3 160.2(3) . 1_554
C75 Gd2 Na3 135.7(3) . 1_554
O31 Gd3 O6 90.4(4) . 1_556
O31 Gd3 O300 69.9(5) . .
O6 Gd3 O300 76.3(4) 1_556 .
O31 Gd3 O82 82.7(4) . .
O6 Gd3 O82 147.8(4) 1_556 .
O300 Gd3 O82 71.8(4) . .
O31 Gd3 O303 137.7(5) . .
O6 Gd3 O303 78.3(4) 1_556 .
O300 Gd3 O303 67.9(5) . .
O82 Gd3 O303 85.9(4) . .
O31 Gd3 O304 73.2(5) . .
O6 Gd3 O304 135.3(4) 1_556 .
O300 Gd3 O304 130.9(5) . .
O82 Gd3 O304 72.3(4) . .
O303 Gd3 O304 140.1(4) . .
O31 Gd3 O302 75.4(4) . .
O6 Gd3 O302 68.0(4) 1_556 .
O300 Gd3 O302 129.3(4) . .
O82 Gd3 O302 138.4(4) . .
O303 Gd3 O302 133.3(4) . .
O304 Gd3 O302 67.7(4) . .
O31 Gd3 O56 139.1(4) . .
O6 Gd3 O56 124.0(4) 1_556 .
O300 Gd3 O56 134.1(4) . .
O82 Gd3 O56 77.9(4) . .
O303 Gd3 O56 76.5(4) . .
O304 Gd3 O56 66.7(4) . .
O302 Gd3 O56 96.1(4) . .
O31 Gd3 O54 147.4(4) . .
O6 Gd3 O54 72.4(4) 1_556 .
O300 Gd3 O54 128.8(5) . .
O82 Gd3 O54 126.3(4) . .
O303 Gd3 O54 66.9(4) . .
O304 Gd3 O54 99.4(4) . .
O302 Gd3 O54 72.5(4) . .
O56 Gd3 O54 51.8(4) . .
O31 Gd3 C55 151.4(5) . .
O6 Gd3 C55 97.4(4) 1_556 .
O300 Gd3 C55 138.7(5) . .
O82 Gd3 C55 103.7(4) . .
O303 Gd3 C55 70.8(5) . .
O304 Gd3 C55 82.1(5) . .
O302 Gd3 C55 82.1(5) . .
O56 Gd3 C55 26.9(4) . .
O54 Gd3 C55 24.9(4) . .
O31 Gd3 Na2 42.8(3) . 2_645
O6 Gd3 Na2 124.3(3) 1_556 2_645
O300 Gd3 Na2 62.1(4) . 2_645
O82 Gd3 Na2 40.0(3) . 2_645
O303 Gd3 Na2 114.0(3) . 2_645
O304 Gd3 Na2 68.9(3) . 2_645
O302 Gd3 Na2 111.6(3) . 2_645
O56 Gd3 Na2 111.5(3) . 2_645
O54 Gd3 Na2 163.2(3) . 2_645
C55 Gd3 Na2 138.3(4) . 2_645
O43 Gd4 O81 110.1(7) . .
O43 Gd4 O75 82.0(4) . 2_644
O81 Gd4 O75 157.1(7) . 2_644
O43 Gd4 O403 138.8(6) . .
O81 Gd4 O403 74.7(8) . .
O75 Gd4 O403 83.4(6) 2_644 .
O43 Gd4 O35 150.1(5) . 1_554
O81 Gd4 O35 68.2(7) . 1_554
O75 Gd4 O35 111.1(5) 2_644 1_554
O403 Gd4 O35 70.8(6) . 1_554
O43 Gd4 O405 69.4(6) . .
O81 Gd4 O405 95.5(8) . .
O75 Gd4 O405 70.0(5) 2_644 .
O403 Gd4 O405 69.4(6) . .
O35 Gd4 O405 139.8(6) 1_554 .
O43 Gd4 O400 73.9(5) . .
O81 Gd4 O400 130.1(8) . .
O75 Gd4 O400 71.2(5) 2_644 .
O403 Gd4 O400 135.6(6) . .
O35 Gd4 O400 84.8(5) 1_554 .
O405 Gd4 O400 129.2(6) . .
O43 Gd4 O404 75.8(6) . .
O81 Gd4 O404 65.4(8) . .
O75 Gd4 O404 137.5(5) 2_644 .
O403 Gd4 O404 135.6(5) . .
O35 Gd4 O404 76.8(6) 1_554 .
O405 Gd4 O404 131.1(7) . .
O400 Gd4 O404 68.0(6) . .
O43 Gd4 Na1 41.0(3) . 2_645
O81 Gd4 Na1 145.4(7) . 2_645
O75 Gd4 Na1 41.2(3) 2_644 2_645
O403 Gd4 Na1 113.4(4) . 2_645
O35 Gd4 Na1 146.2(4) 1_554 2_645
O405 Gd4 Na1 60.3(4) . 2_645
O400 Gd4 Na1 69.0(4) . 2_645
O404 Gd4 Na1 110.4(4) . 2_645
O60 Cu5 N6 82.2(6) . .
O60 Cu5 O62 124.8(12) . .
N6 Cu5 O62 82.1(6) . .
O60 Cu5 O64 125.8(8) . .
N6 Cu5 O64 82.9(5) . .
O62 Cu5 O64 104.0(10) . .
O60 Cu5 Cl6 100.1(5) . .
N6 Cu5 Cl6 176.1(4) . .
O62 Cu5 Cl6 94.0(5) . .
O64 Cu5 Cl6 98.2(4) . .
O74 Cu6 O72 157.3(5) . .
O74 Cu6 N7 83.7(5) . .
O72 Cu6 N7 85.1(5) . .
O74 Cu6 O70 103.2(5) . .
O72 Cu6 O70 94.9(4) . .
N7 Cu6 O70 83.2(5) . .
O74 Cu6 Cl7 97.4(4) . .
O72 Cu6 Cl7 92.9(4) . .
N7 Cu6 Cl7 176.9(4) . .
O70 Cu6 Cl7 99.3(3) . .
O30 Cu7 N3 84.2(5) . .
O30 Cu7 O32 128.9(7) . .
N3 Cu7 O32 81.4(5) . .
O30 Cu7 O34 117.9(7) . .
N3 Cu7 O34 79.4(6) . .
O32 Cu7 O34 107.1(6) . .
O30 Cu7 Cl3 98.7(4) . .
N3 Cu7 Cl3 176.5(4) . .
O32 Cu7 Cl3 98.2(4) . .
O34 Cu7 Cl3 97.4(5) . .
O53 Cu3 O51 139.8(8) . .
O53 Cu3 N5 83.7(6) . .
O51 Cu3 N5 82.2(6) . .
O53 Cu3 O56 113.0(7) . .
O51 Cu3 O56 101.9(6) . .
N5 Cu3 O56 81.6(5) . .
O53 Cu3 Cl5 97.2(5) . .
O51 Cu3 Cl5 96.9(5) . .
N5 Cu3 Cl5 179.1(4) . .
O56 Cu3 Cl5 98.2(4) . .
O22 Cu2 O20 154.0(5) . .
O22 Cu2 N2 83.6(5) . .
O20 Cu2 N2 83.1(5) . .
O22 Cu2 O25 95.4(6) . .
O20 Cu2 O25 104.7(4) . .
N2 Cu2 O25 82.1(5) . .
O22 Cu2 Cl2 93.9(4) . .
O20 Cu2 Cl2 98.5(3) . .
N2 Cu2 Cl2 177.1(4) . .
O25 Cu2 Cl2 99.8(3) . .
O85 Cu8 O83 151.4(10) . .
O85 Cu8 N8 84.3(7) . .
O83 Cu8 N8 82.4(5) . .
O85 Cu8 Cl8 95.4(6) . .
O83 Cu8 Cl8 97.3(4) . .
N8 Cu8 Cl8 178.4(6) . .
O85 Cu8 O80 98.3(13) . .
O83 Cu8 O80 104.3(8) . .
N8 Cu8 O80 80.9(8) . .
Cl8 Cu8 O80 100.7(7) . .
O4 Cu1 N1 86.1(6) . .
O4 Cu1 O2 142.8(6) . .
N1 Cu1 O2 82.5(5) . .
O4 Cu1 O5 96.9(6) . .
N1 Cu1 O5 79.5(5) . .
O2 Cu1 O5 115.4(5) . .
O4 Cu1 Cl1 97.2(4) . .
N1 Cu1 Cl1 176.5(4) . .
O2 Cu1 Cl1 95.4(3) . .
O5 Cu1 Cl1 99.0(3) . .
N4 Cu4 O42 83.0(5) . .
N4 Cu4 O40 81.8(5) . .
O42 Cu4 O40 120.5(6) . .
N4 Cu4 O44 83.1(5) . .
O42 Cu4 O44 124.3(5) . .
O40 Cu4 O44 110.3(6) . .
N4 Cu4 Cl4 178.8(4) . .
O42 Cu4 Cl4 98.0(4) . .
O40 Cu4 Cl4 98.3(4) . .
O44 Cu4 Cl4 95.8(3) . .
O73 Na1 O24 109.5(5) 4_566 .
O73 Na1 O41 157.6(6) 4_566 3_756
O24 Na1 O41 74.5(5) . 3_756
O73 Na1 O75 99.7(5) 4_566 1_556
O24 Na1 O75 149.2(6) . 1_556
O41 Na1 O75 82.2(5) 3_756 1_556
O73 Na1 O43 81.5(5) 4_566 2_655
O24 Na1 O43 101.4(5) . 2_655
O41 Na1 O43 120.0(6) 3_756 2_655
O75 Na1 O43 73.0(5) 1_556 2_655
O73 Na1 O63 79.4(5) 4_566 1_556
O24 Na1 O63 68.5(4) . 1_556
O41 Na1 O63 82.0(5) 3_756 1_556
O75 Na1 O63 128.3(5) 1_556 1_556
O43 Na1 O63 153.5(5) 2_655 1_556
O73 Na1 Gd4 92.5(4) 4_566 2_655
O24 Na1 Gd4 129.2(4) . 2_655
O41 Na1 Gd4 101.8(4) 3_756 2_655
O75 Na1 Gd4 37.2(3) 1_556 2_655
O43 Na1 Gd4 35.9(3) 2_655 2_655
O63 Na1 Gd4 162.3(4) 1_556 2_655
O71 Na2 O65 75.7(5) . 4_666
O71 Na2 O23 99.8(6) . 4_565
O65 Na2 O23 161.4(6) 4_666 4_565
O71 Na2 O82 161.6(5) . 2_655
O65 Na2 O82 87.1(5) 4_666 2_655
O23 Na2 O82 98.6(5) 4_565 2_655
O71 Na2 O31 109.7(5) . 2_655
O65 Na2 O31 117.5(6) 4_666 2_655
O23 Na2 O31 81.1(5) 4_565 2_655
O82 Na2 O31 72.3(4) 2_655 2_655
O71 Na2 O45 65.2(4) . 2_655
O65 Na2 O45 83.1(5) 4_666 2_655
O23 Na2 O45 78.7(5) 4_565 2_655
O82 Na2 O45 119.9(4) 2_655 2_655
O31 Na2 O45 157.8(5) 2_655 2_655
O71 Na2 Gd3 141.7(4) . 2_655
O65 Na2 Gd3 103.3(4) 4_666 2_655
O23 Na2 Gd3 91.4(4) 4_565 2_655
O82 Na2 Gd3 36.3(3) 2_655 2_655
O31 Na2 Gd3 36.0(3) 2_655 2_655
O45 Na2 Gd3 153.0(3) 2_655 2_655
O84 Na3 O54 107.9(6) 3_656 .
O84 Na3 O33 150.6(6) 3_656 3_757
O54 Na3 O33 76.0(5) . 3_757
O84 Na3 O61 85.2(6) 3_656 1_556
O54 Na3 O61 106.5(5) . 1_556
O33 Na3 O61 122.3(5) 3_757 1_556
O84 Na3 O21 98.1(6) 3_656 1_556
O54 Na3 O21 153.8(5) . 1_556
O33 Na3 O21 82.5(4) 3_757 1_556
O61 Na3 O21 72.7(4) 1_556 1_556
O84 Na3 O6 75.2(5) 3_656 1_556
O54 Na3 O6 64.8(4) . 1_556
O33 Na3 O6 80.9(4) 3_757 1_556
O61 Na3 O6 153.8(5) 1_556 1_556
O21 Na3 O6 126.6(4) 1_556 1_556
O84 Na3 Gd2 94.2(4) 3_656 1_556
O54 Na3 Gd2 135.5(4) . 1_556
O33 Na3 Gd2 102.9(3) 3_757 1_556
O61 Na3 Gd2 36.1(3) 1_556 1_556
O21 Na3 Gd2 36.7(2) 1_556 1_556
O6 Na3 Gd2 159.7(3) 1_556 1_556
O50 Na4 O3 155.6(13) 3_756 3_655
O50 Na4 O35 77.3(7) 3_756 1_554
O3 Na4 O35 96.6(8) 3_655 1_554
O50 Na4 O1 117.4(11) 3_756 .
O3 Na4 O1 86.0(6) 3_655 .
O35 Na4 O1 122.3(7) 1_554 .
O50 Na4 O81 86.2(12) 3_756 .
O3 Na4 O81 70.4(8) 3_655 .
O35 Na4 O81 62.1(7) 1_554 .
O1 Na4 O81 156.3(7) . .
O50 Na4 O52 82.6(6) 3_756 .
O3 Na4 O52 100.3(8) 3_655 .
O35 Na4 O52 159.6(6) 1_554 .
O1 Na4 O52 70.5(4) . .
O81 Na4 O52 113.4(8) . .
O50 Na4 O2 125.7(12) 3_756 .
O3 Na4 O2 74.7(7) 3_655 .
O35 Na4 O2 78.4(5) 1_554 .
O1 Na4 O2 46.6(4) . .
O81 Na4 O2 122.4(7) . .
O52 Na4 O2 117.0(4) . .
O50 Na4 C2 125.7(12) 3_756 .
O3 Na4 C2 78.5(6) 3_655 .
O35 Na4 C2 102.0(6) 1_554 .
O1 Na4 C2 22.1(4) . .
O81 Na4 C2 142.3(7) . .
O52 Na4 C2 92.4(5) . .
O2 Na4 C2 24.6(4) . .
O50 Na4 Gd1 100.5(7) 3_756 .
O3 Na4 Gd1 95.5(6) 3_655 .
O35 Na4 Gd1 152.5(6) 1_554 .
O1 Na4 Gd1 34.5(3) . .
O81 Na4 Gd1 145.3(7) . .
O52 Na4 Gd1 36.1(3) . .
O2 Na4 Gd1 81.1(3) . .
C2 Na4 Gd1 56.6(3) . .
C83 O83 Cu8 112.4(11) . .
C83 O82 Gd3 144.1(11) . .
C83 O82 Na2 109.7(10) . 2_645
Gd3 O82 Na2 103.7(4) . 2_645
C71 O74 Cu6 115.5(11) . .
C63 O62 Cu5 115.6(13) . .
C43 O40 Cu4 112.5(11) . .
C60 N6 C64 122.1(19) . .
C60 N6 C62 109.3(19) . .
C64 N6 C62 95.8(19) . .
C60 N6 Cu5 109.3(14) . .
C64 N6 Cu5 112.1(14) . .
C62 N6 Cu5 106.4(11) . .
C82 N8 C80 115.3(15) . .
C82 N8 C84 109.2(15) . .
C80 N8 C84 111.9(18) . .
C82 N8 Cu8 104.2(11) . .
C80 N8 Cu8 109.7(11) . .
C84 N8 Cu8 105.9(16) . .
C41 O42 Cu4 111.9(10) . .
C45 O44 Cu4 112.3(11) . .
C31 O31 Gd3 148.6(13) . .
C31 O31 Na2 109.8(12) . 2_645
Gd3 O31 Na2 101.2(4) . 2_645
C35 O34 Cu7 112.2(12) . .
C21 O20 Cu2 113.8(10) . .
C34 N3 C32 112.0(14) . .
C34 N3 C30 114.0(13) . .
C32 N3 C30 109.7(12) . .
C34 N3 Cu7 109.8(10) . .
C32 N3 Cu7 103.1(9) . .
C30 N3 Cu7 107.5(9) . .
C33 O32 Cu7 114.3(10) . .
C23 O22 Cu2 116.6(12) . .
C40 N4 C42 113.8(14) . .
C40 N4 C44 113.7(13) . .
C42 N4 C44 109.3(12) . .
C40 N4 Cu4 104.7(10) . .
C42 N4 Cu4 106.9(9) . .
C44 N4 Cu4 108.0(10) . .
C51 O53 Cu3 117.2(14) . .
C25 O25 Cu2 108.9(11) . .
C25 O25 Gd1 96.7(11) . .
Cu2 O25 Gd1 146.2(5) . .
C51 O52 Gd1 147.7(13) . .
C51 O52 Na4 112.4(12) . .
Gd1 O52 Na4 99.7(5) . .
O31 C31 O30 124.8(18) . .
O31 C31 C30 120.1(16) . .
O30 C31 C30 115.1(15) . .
O20 C21 O21 123.7(15) . .
O20 C21 C20 119.0(15) . .
O21 C21 C20 117.2(14) . .
C2 O1 Gd1 142.8(12) . .
C2 O1 Na4 107.9(11) . .
Gd1 O1 Na4 109.0(5) . .
C31 O30 Cu7 117.2(12) . .
C55 O56 Cu3 109.4(10) . .
C55 O56 Gd3 91.3(9) . .
Cu3 O56 Gd3 145.7(6) . .
C73 C72 N7 116.5(15) . .
C73 C72 H72A 108.2 . .
N7 C72 H72A 108.2 . .
C73 C72 H72B 108.2 . .
N7 C72 H72B 108.2 . .
H72A C72 H72B 107.3 . .
C75 O71 Na2 144.9(10) . .
C75 O71 Gd2 93.3(9) . .
Na2 O71 Gd2 118.8(5) . .
C55 O54 Na3 147.3(13) . .
C55 O54 Gd3 93.4(11) . .
Na3 O54 Gd3 119.2(5) . .
C75 O70 Cu6 107.0(9) . .
C75 O70 Gd2 96.0(8) . .
Cu6 O70 Gd2 151.4(5) . .
O71 C75 O70 119.7(14) . .
O71 C75 C74 119.6(13) . .
O70 C75 C74 120.5(12) . .
O71 C75 Gd2 61.4(8) . .
O70 C75 Gd2 58.5(7) . .
C74 C75 Gd2 179.0(10) . .
O53 C51 O52 127(2) . .
O53 C51 C50 115(2) . .
O52 C51 C50 118(2) . .
C53 O51 Cu3 115.4(18) . .
C61 O60 Cu5 116.6(13) . .
N4 C42 C43 111.3(13) . .
N4 C42 H42A 109.4 . .
C43 C42 H42A 109.4 . .
N4 C42 H42B 109.4 . .
C43 C42 H42B 109.4 . .
H42A C42 H42B 108.0 . .
C65 O64 Cu5 115.4(11) . .
C2 O2 Cu1 111.4(10) . .
C2 O2 Na4 82.9(10) . .
Cu1 O2 Na4 154.2(6) . .
C5 N1 C3 112.9(13) . .
C5 N1 C1 111.9(12) . .
C3 N1 C1 111.0(12) . .
C5 N1 Cu1 109.3(10) . .
C3 N1 Cu1 105.5(10) . .
C1 N1 Cu1 105.7(9) . .
O25 C25 O24 123.0(16) . .
O25 C25 C24 115.5(17) . .
O24 C25 C24 121.1(16) . .
O25 C25 Gd1 58.2(8) . .
O24 C25 Gd1 64.8(9) . .
C24 C25 Gd1 172.2(14) . .
O83 C83 O82 124.2(16) . .
O83 C83 C82 118.3(15) . .
O82 C83 C82 117.4(15) . .
C85 O80 Cu8 106(3) . .
O61 C61 O60 123.2(18) . .
O61 C61 C60 121.1(19) . .
O60 C61 C60 115.6(19) . .
C43 O41 Na1 140.5(12) . 3_756
N8 C80 C81 109.8(17) . .
N8 C80 H80A 109.7 . .
C81 C80 H80A 109.7 . .
N8 C80 H80B 109.7 . .
C81 C80 H80B 109.7 . .
H80A C80 H80B 108.2 . .
C21 O21 Gd2 148.6(11) . .
C21 O21 Na3 111.1(10) . 1_554
Gd2 O21 Na3 99.7(4) . 1_554
C25 O24 Na1 157.4(11) . .
C25 O24 Gd1 89.8(10) . .
Na1 O24 Gd1 112.8(5) . .
O1 C2 O2 122.2(16) . .
O1 C2 C1 119.9(15) . .
O2 C2 C1 117.5(14) . .
O1 C2 Na4 50.0(9) . .
O2 C2 Na4 72.6(9) . .
C1 C2 Na4 164.5(11) . .
O75 C71 O74 123.5(17) . .
O75 C71 C70 121.6(18) . .
O74 C71 C70 114.6(15) . .
O54 C55 O56 123.1(16) . .
O54 C55 C54 119.6(17) . .
O56 C55 C54 117.1(16) . .
O54 C55 Gd3 61.6(10) . .
O56 C55 Gd3 61.8(8) . .
C54 C55 Gd3 169.7(14) . .
O41 C43 O40 122.2(16) . .
O41 C43 C42 120.8(15) . .
O40 C43 C42 116.6(14) . .
C54 N5 C52 120(2) . .
C54 N5 C50 110.4(19) . .
C52 N5 C50 105(2) . .
C54 N5 Cu3 112.1(13) . .
C52 N5 Cu3 103.9(17) . .
C50 N5 Cu3 104.2(15) . .
O42 C41 O43 123.8(15) . .
O42 C41 C40 119.7(15) . .
O43 C41 C40 116.3(15) . .
C41 O43 Gd4 146.7(12) . .
C41 O43 Na1 109.8(11) . 2_645
Gd4 O43 Na1 103.1(5) . 2_645
O80 C85 O81 122(4) . .
O80 C85 C84 132(4) . .
O81 C85 C84 106(3) . .
C72 N7 C70 113.6(13) . .
C72 N7 C74 115.0(15) . .
C70 N7 C74 110.7(14) . .
C72 N7 Cu6 104.8(11) . .
C70 N7 Cu6 104.5(10) . .
C74 N7 Cu6 107.2(10) . .
N2 C24 C25 112.0(13) . .
N2 C24 H24A 109.2 . .
C25 C24 H24A 109.2 . .
N2 C24 H24B 109.2 . .
C25 C24 H24B 109.2 . .
H24A C24 H24B 107.9 . .
C73 O73 Na1 137.7(11) . 4_665
N7 C74 C75 114.8(15) . .
N7 C74 H74A 108.6 . .
C75 C74 H74A 108.6 . .
N7 C74 H74B 108.6 . .
C75 C74 H74B 108.6 . .
H74A C74 H74B 107.5 . .
C73 O72 Cu6 115.7(10) . .
C61 O61 Gd2 142.0(12) . .
C61 O61 Na3 112.4(12) . 1_554
Gd2 O61 Na3 105.6(5) . 1_554
O63 C63 O62 125.8(17) . .
O63 C63 C62 119.3(18) . .
O62 C63 C62 114.8(16) . .
O73 C73 O72 123.7(15) . .
O73 C73 C72 120.7(15) . .
O72 C73 C72 115.6(14) . .
C22 N2 C24 114.2(14) . .
C22 N2 C20 110.1(13) . .
C24 N2 C20 110.0(12) . .
C22 N2 Cu2 109.6(10) . .
C24 N2 Cu2 107.2(10) . .
C20 N2 Cu2 105.3(10) . .
C23 O23 Na2 135.9(15) . 4_666
N2 C20 C21 108.8(12) . .
N2 C20 H20A 109.9 . .
C21 C20 H20A 109.9 . .
N2 C20 H20B 109.9 . .
C21 C20 H20B 109.9 . .
H20A C20 H20B 108.3 . .
N6 C60 C61 116(2) . .
N6 C60 H60A 108.3 . .
C61 C60 H60A 108.3 . .
N6 C60 H60B 108.3 . .
C61 C60 H60B 108.3 . .
H60A C60 H60B 107.4 . .
N5 C50 C51 117(2) . .
N5 C50 H50A 107.9 . .
C51 C50 H50A 107.9 . .
N5 C50 H50B 107.9 . .
C51 C50 H50B 107.9 . .
H50A C50 H50B 107.2 . .
C85 C84 N8 110(3) . .
C85 C84 H84A 109.8 . .
N8 C84 H84A 109.7 . .
C85 C84 H84B 109.7 . .
N8 C84 H84B 109.7 . .
H84A C84 H84B 108.2 . .
O23 C23 O22 124(2) . .
O23 C23 C22 117.5(19) . .
O22 C23 C22 118.4(16) . .
N4 C40 C41 109.7(13) . .
N4 C40 H40E 109.7 . .
C41 C40 H40E 109.7 . .
N4 C40 H40F 109.7 . .
C41 C40 H40F 109.7 . .
H40E C40 H40F 108.2 . .
C85 O81 Gd4 108(2) . .
C85 O81 Na4 138(2) . .
Gd4 O81 Na4 110.3(10) . .
C81 O84 Na3 136.0(19) . 3_656
C2 C1 N1 108.0(12) . .
C2 C1 H1A 110.1 . .
N1 C1 H1A 110.1 . .
C2 C1 H1B 110.1 . .
N1 C1 H1B 110.1 . .
H1A C1 H1B 108.4 . .
N2 C22 C23 109.6(15) . .
N2 C22 H22A 109.8 . .
C23 C22 H22A 109.8 . .
N2 C22 H22B 109.8 . .
C23 C22 H22B 109.8 . .
H22A C22 H22B 108.2 . .
O34 C35 O35 126(2) . .
O34 C35 C34 118.6(18) . .
O35 C35 C34 116(2) . .
N3 C32 C33 108.2(13) . .
N3 C32 H32A 110.1 . .
C33 C32 H32A 110.1 . .
N3 C32 H32B 110.1 . .
C33 C32 H32B 110.1 . .
H32A C32 H32B 108.4 . .
N6 C64 C65 108(2) . .
N6 C64 H64A 110.0 . .
C65 C64 H64A 110.0 . .
N6 C64 H64B 110.0 . .
C65 C64 H64B 110.0 . .
H64A C64 H64B 108.4 . .
O85 C81 O84 125(2) . .
O85 C81 C80 119(2) . .
O84 C81 C80 116(2) . .
C4 O4 Cu1 115.0(13) . .
O33 C33 O32 128.0(16) . .
O33 C33 C32 117.9(15) . .
O32 C33 C32 113.1(14) . .
N7 C70 C71 111.7(14) . .
N7 C70 H70A 109.3 . .
C71 C70 H70A 109.3 . .
N7 C70 H70B 109.3 . .
C71 C70 H70B 109.3 . .
H70A C70 H70B 107.9 . .
O51 C53 O50 126(3) . .
O51 C53 C52 110(3) . .
O50 C53 C52 121(3) . .
N8 C82 C83 113.0(14) . .
N8 C82 H82A 109.0 . .
C83 C82 H82A 109.0 . .
N8 C82 H82B 109.0 . .
C83 C82 H82B 109.0 . .
H82A C82 H82B 107.8 . .
N5 C52 C53 99(2) . .
N5 C52 H52A 111.9 . .
C53 C52 H52A 111.9 . .
N5 C52 H52B 111.9 . .
C53 C52 H52B 111.9 . .
H52A C52 H52B 109.6 . .
N5 C54 C55 116.8(18) . .
N5 C54 H54A 108.1 . .
C55 C54 H54A 108.1 . .
N5 C54 H54B 108.1 . .
C55 C54 H54B 108.1 . .
H54A C54 H54B 107.3 . .
N4 C44 C45 110.5(13) . .
N4 C44 H44A 109.5 . .
C45 C44 H44A 109.5 . .
N4 C44 H44B 109.5 . .
C45 C44 H44B 109.5 . .
H44A C44 H44B 108.1 . .
C33 O33 Na3 139.4(11) . 3_757
C53 O50 Na4 144.9(18) . 3_756
C63 C62 N6 118.4(17) . .
C63 C62 H62A 107.7 . .
N6 C62 H62A 107.7 . .
C63 C62 H62B 107.7 . .
N6 C62 H62B 107.7 . .
H62A C62 H62B 107.1 . .
O3 C4 O4 122(2) . .
O3 C4 C3 123(2) . .
O4 C4 C3 115(2) . .
C81 O85 Cu8 116.5(16) . .
C4 C3 N1 118.1(16) . .
C4 C3 H3A 107.8 . .
N1 C3 H3A 107.8 . .
C4 C3 H3B 107.8 . .
N1 C3 H3B 107.8 . .
H3A C3 H3B 107.1 . .
N3 C30 C31 110.4(13) . .
N3 C30 H30E 109.6 . .
C31 C30 H30E 109.6 . .
N3 C30 H30F 109.6 . .
C31 C30 H30F 109.6 . .
H30E C30 H30F 108.1 . .
C35 C34 N3 112.0(17) . .
C35 C34 H34A 109.2 . .
N3 C34 H34A 109.2 . .
C35 C34 H34B 109.2 . .
N3 C34 H34B 109.2 . .
H34A C34 H34B 107.9 . .
C4 O3 Na4 142(2) . 3_655
C6 O5 Cu1 111.8(10) . .
C65 O65 Na2 138.4(12) . 4_565
O45 C45 O44 122.3(16) . .
O45 C45 C44 118.2(14) . .
O44 C45 C44 119.5(14) . .
O65 C65 O64 128.5(17) . .
O65 C65 C64 114.1(18) . .
O64 C65 C64 117.1(17) . .
N1 C5 C6 109.7(13) . .
N1 C5 H5A 109.7 . .
C6 C5 H5A 109.7 . .
N1 C5 H5B 109.7 . .
C6 C5 H5B 109.7 . .
H5A C5 H5B 108.2 . .
C6 O6 Gd3 138.7(11) . 1_554
C6 O6 Na3 114.8(10) . 1_554
Gd3 O6 Na3 103.6(4) 1_554 1_554
O6 C6 O5 123.5(14) . .
O6 C6 C5 119.4(15) . .
O5 C6 C5 116.8(15) . .
C35 O35 Gd4 111.1(14) . 1_556
C35 O35 Na4 129.6(15) . 1_556
Gd4 O35 Na4 119.3(7) 1_556 1_556
C45 O45 Gd2 131.0(11) . 2_645
C45 O45 Na2 120.6(10) . 2_645
Gd2 O45 Na2 106.5(4) 2_645 2_645
C71 O75 Gd4 143.8(13) . 2_654
C71 O75 Na1 114.2(12) . 1_554
Gd4 O75 Na1 101.6(5) 2_654 1_554
C63 O63 Gd1 131.5(13) . 1_554
C63 O63 Na1 117.5(12) . 1_554
Gd1 O63 Na1 109.5(5) 1_554 1_554

loop_
_geom_bond_atom_site_label_1
_geom_bond_atom_site_label_2
_geom_bond_distance
_geom_bond_site_symmetry_2
Gd1 O52 2.388(11) .
Gd1 O1 2.397(12) .
Gd1 O203 2.424(12) .
Gd1 O63 2.428(13) 1_556
Gd1 O209 2.462(13) .
Gd1 O200 2.475(12) .
Gd1 O202 2.477(13) .
Gd1 O25 2.505(10) .
Gd1 O24 2.649(12) .
Gd1 C25 2.927(17) .
Gd1 Na4 3.998(9) .
Gd2 O21 2.378(11) .
Gd2 O102 2.395(12) .
Gd2 O61 2.404(13) .
Gd2 O45 2.422(11) 2_655
Gd2 O100 2.453(13) .
Gd2 O103 2.458(12) .
Gd2 O104 2.484(12) .
Gd2 O70 2.513(10) .
Gd2 O71 2.577(11) .
Gd2 C75 2.932(15) .
Gd2 Na3 3.925(7) 1_554
Gd3 O31 2.376(13) .
Gd3 O6 2.383(11) 1_556
Gd3 O300 2.409(12) .
Gd3 O82 2.416(11) .
Gd3 O303 2.439(12) .
Gd3 O304 2.455(12) .
Gd3 O302 2.462(13) .
Gd3 O56 2.565(11) .
Gd3 O54 2.565(14) .
Gd3 C55 2.910(18) .
Gd3 Na2 3.964(8) 2_645
Gd4 O43 2.364(12) .
Gd4 O81 2.40(3) .
Gd4 O75 2.426(16) 2_644
Gd4 O403 2.440(15) .
Gd4 O35 2.445(15) 1_554
Gd4 O405 2.464(18) .
Gd4 O400 2.463(18) .
Gd4 O404 2.482(15) .
Gd4 Na1 3.928(8) 2_645
Cu5 O60 1.973(13) .
Cu5 N6 2.002(14) .
Cu5 O62 2.028(16) .
Cu5 O64 2.052(11) .
Cu5 Cl6 2.219(5) .
Cu6 O74 1.921(12) .
Cu6 O72 1.929(11) .
Cu6 N7 2.056(14) .
Cu6 O70 2.236(10) .
Cu6 Cl7 2.250(4) .
Cu7 O30 1.931(14) .
Cu7 N3 2.007(13) .
Cu7 O32 2.078(12) .
Cu7 O34 2.12(2) .
Cu7 Cl3 2.240(5) .
Cu3 O53 1.974(16) .
Cu3 O51 1.991(14) .
Cu3 N5 2.043(14) .
Cu3 O56 2.157(12) .
Cu3 Cl5 2.238(5) .
Cu2 O22 1.932(13) .
Cu2 O20 1.995(11) .
Cu2 N2 2.023(14) .
Cu2 O25 2.230(11) .
Cu2 Cl2 2.234(5) .
Cu8 O85 1.952(17) .
Cu8 O83 2.008(14) .
Cu8 N8 2.019(15) .
Cu8 Cl8 2.201(8) .
Cu8 O80 2.25(3) .
Cu1 O4 1.975(15) .
Cu1 N1 1.980(14) .
Cu1 O2 2.016(12) .
Cu1 O5 2.167(11) .
Cu1 Cl1 2.223(5) .
Cu4 N4 2.007(14) .
Cu4 O42 2.029(11) .
Cu4 O40 2.039(14) .
Cu4 O44 2.049(11) .
Cu4 Cl4 2.207(5) .
Na1 O73 2.350(15) 4_566
Na1 O24 2.399(15) .
Na1 O41 2.466(16) 3_756
Na1 O75 2.639(16) 1_556
Na1 O43 2.645(15) 2_655
Na1 O63 2.718(16) 1_556
Na1 Gd4 3.928(8) 2_655
Na2 O71 2.351(12) .
Na2 O65 2.380(15) 4_666
Na2 O23 2.436(17) 4_565
Na2 O82 2.621(13) 2_655
Na2 O31 2.744(16) 2_655
Na2 O45 2.864(14) 2_655
Na2 Gd3 3.964(8) 2_655
Na3 O84 2.353(16) 3_656
Na3 O54 2.364(14) .
Na3 O33 2.432(13) 3_757
Na3 O61 2.522(15) 1_556
Na3 O21 2.749(13) 1_556
Na3 O6 3.007(13) 1_556
Na3 Gd2 3.925(7) 1_556
Na4 O50 2.29(2) 3_756
Na4 O3 2.45(2) 3_655
Na4 O35 2.479(18) 1_554
Na4 O1 2.514(16) .
Na4 O81 2.77(3) .
Na4 O52 2.830(17) .
Na4 O2 3.004(17) .
Na4 C2 3.12(2) .
O83 C83 1.21(2) .
O82 C83 1.259(19) .
O82 Na2 2.621(13) 2_645
O74 C71 1.33(2) .
O62 C63 1.29(3) .
O40 C43 1.31(2) .
N6 C60 1.40(3) .
N6 C64 1.48(3) .
N6 C62 1.49(2) .
N8 C82 1.464(19) .
N8 C80 1.48(2) .
N8 C84 1.48(3) .
O42 C41 1.20(2) .
O44 C45 1.24(2) .
O31 C31 1.22(2) .
O31 Na2 2.744(16) 2_645
O34 C35 1.23(3) .
O20 C21 1.23(2) .
N3 C34 1.48(2) .
N3 C32 1.51(2) .
N3 C30 1.51(2) .
O32 C33 1.26(2) .
O22 C23 1.25(2) .
N4 C40 1.46(2) .
N4 C42 1.47(2) .
N4 C44 1.483(18) .
O53 C51 1.21(2) .
O25 C25 1.25(2) .
O52 C51 1.25(2) .
C31 O30 1.31(2) .
C31 C30 1.51(2) .
C21 O21 1.24(2) .
C21 C20 1.53(2) .
O1 C2 1.24(2) .
O56 C55 1.32(2) .
C72 C73 1.46(2) .
C72 N7 1.47(2) .
C72 H72A 0.9700 .
C72 H72B 0.9700 .
O71 C75 1.257(17) .
O54 C55 1.23(2) .
O70 C75 1.270(18) .
C75 C74 1.50(2) .
C51 C50 1.47(4) .
O51 C53 1.24(3) .
O60 C61 1.24(2) .
C42 C43 1.48(2) .
C42 H42A 0.9700 .
C42 H42B 0.9700 .
O64 C65 1.26(2) .
O2 C2 1.31(2) .
N1 C5 1.46(2) .
N1 C3 1.51(2) .
N1 C1 1.52(2) .
C25 O24 1.25(2) .
C25 C24 1.52(2) .
C83 C82 1.48(2) .
O80 C85 0.99(4) .
C61 O61 1.24(2) .
C61 C60 1.46(3) .
O41 C43 1.25(2) .
O41 Na1 2.466(16) 3_756
C80 C81 1.54(3) .
C80 H80A 0.9700 .
C80 H80B 0.9700 .
O21 Na3 2.749(13) 1_554
C2 C1 1.51(2) .
C71 O75 1.22(2) .
C71 C70 1.52(2) .
C55 C54 1.53(3) .
N5 C54 1.37(2) .
N5 C52 1.43(4) .
N5 C50 1.45(3) .
C41 O43 1.29(2) .
C41 C40 1.51(2) .
O43 Na1 2.645(15) 2_645
C85 O81 1.36(4) .
C85 C84 1.49(5) .
N7 C70 1.47(2) .
N7 C74 1.47(2) .
C24 N2 1.49(2) .
C24 H24A 0.9700 .
C24 H24B 0.9700 .
O73 C73 1.21(2) .
O73 Na1 2.350(15) 4_665
C74 H74A 0.9700 .
C74 H74B 0.9700 .
O72 C73 1.312(19) .
O61 Na3 2.522(15) 1_554
C63 O63 1.26(2) .
C63 C62 1.39(3) .
N2 C22 1.47(2) .
N2 C20 1.506(19) .
O23 C23 1.25(2) .
O23 Na2 2.436(17) 4_666
C20 H20A 0.9700 .
C20 H20B 0.9700 .
C60 H60A 0.9700 .
C60 H60B 0.9700 .
C50 H50A 0.9700 .
C50 H50B 0.9700 .
C84 H84A 0.9700 .
C84 H84B 0.9700 .
C23 C22 1.52(3) .
C40 H40E 0.9700 .
C40 H40F 0.9700 .
O84 C81 1.25(3) .
O84 Na3 2.353(16) 3_656
C1 H1A 0.9700 .
C1 H1B 0.9700 .
C22 H22A 0.9700 .
C22 H22B 0.9700 .
C35 O35 1.28(2) .
C35 C34 1.48(3) .
C32 C33 1.55(2) .
C32 H32A 0.9700 .
C32 H32B 0.9700 .
C64 C65 1.59(3) .
C64 H64A 0.9700 .
C64 H64B 0.9700 .
C81 O85 1.22(3) .
O4 C4 1.31(3) .
C33 O33 1.20(2) .
C70 H70A 0.9700 .
C70 H70B 0.9700 .
C53 O50 1.25(3) .
C53 C52 1.75(5) .
C82 H82A 0.9700 .
C82 H82B 0.9700 .
C52 H52A 0.9700 .
C52 H52B 0.9700 .
C54 H54A 0.9700 .
C54 H54B 0.9700 .
C44 C45 1.54(2) .
C44 H44A 0.9700 .
C44 H44B 0.9700 .
O33 Na3 2.432(13) 3_757
O50 Na4 2.29(2) 3_756
C62 H62A 0.9700 .
C62 H62B 0.9700 .
C4 O3 1.16(3) .
C4 C3 1.44(3) .
C3 H3A 0.9700 .
C3 H3B 0.9700 .
C30 H30E 0.9700 .
C30 H30F 0.9700 .
C34 H34A 0.9700 .
C34 H34B 0.9700 .
O3 Na4 2.45(2) 3_655
O5 C6 1.25(2) .
O65 C65 1.22(2) .
O65 Na2 2.380(15) 4_565
C45 O45 1.237(19) .
C5 C6 1.55(2) .
C5 H5A 0.9700 .
C5 H5B 0.9700 .
O6 C6 1.24(2) .
O6 Gd3 2.383(11) 1_554
O6 Na3 3.007(13) 1_554
O35 Gd4 2.445(15) 1_556
O35 Na4 2.479(18) 1_556
O45 Gd2 2.422(11) 2_645
O45 Na2 2.864(14) 2_645
O75 Gd4 2.426(16) 2_654
O75 Na1 2.639(16) 1_554
O63 Gd1 2.428(13) 1_554
O63 Na1 2.718(16) 1_554
